data_7241800
loop_
_publ_author_name
'Chahine, Ali Y.'
'Turner, David R.'
'Batten, Stuart R.'

_publ_section_title
;
 Crystal engineering of coordination polymers using flexible
 tetracarboxylate linkers with embedded cyclohexyldiamine cores
;
_journal_issue 3
_journal_name_full CrystEngComm
_journal_page_first 569
_journal_page_last 590
_journal_paper_doi 10.1039/D0CE01620A
_journal_volume 23
_journal_year 2021
_chemical_formula_moiety 'C46 H46 Cd2 N2 O10, C4 H9 N O'
_chemical_formula_sum 'C50 H55 Cd2 N3 O11'
_chemical_formula_weight 1098.77
_space_group_crystal_system monoclinic
_space_group_IT_number 15
_space_group_name_Hall '-C 2yc'
_space_group_name_H-M_alt 'C 1 2/c 1'
_atom_sites_solution_hydrogens mixed
_audit_creation_date 2020-09-23
_audit_creation_method
;
Olex2 1.3
(compiled 2020.07.31 svn.rc2a77460 for OlexSys, GUI svn.r6145)
;
_audit_update_record
;
2020-11-06 deposited with the CCDC.	2020-11-26 downloaded from the CCDC.
;
_cell_angle_alpha 90
_cell_angle_beta 91.1930(10)
_cell_angle_gamma 90
_cell_formula_units_Z 4
_cell_length_a 33.9304(5)
_cell_length_b 12.9471(2)
_cell_length_c 11.1617(2)
_cell_measurement_reflns_used 8603
_cell_measurement_temperature 123.01(10)
_cell_measurement_theta_max 75.6130
_cell_measurement_theta_min 5.1830
_cell_volume 4902.28(14)
_computing_cell_refinement 'CrysAlisPro 1.171.40.53 (Rigaku OD, 2019)'
_computing_data_collection 'CrysAlisPro 1.171.40.53 (Rigaku OD, 2019)'
_computing_data_reduction 'CrysAlisPro 1.171.40.53 (Rigaku OD, 2019)'
_computing_molecular_graphics 'Olex2 1.3 (Dolomanov et al., 2009)'
_computing_publication_material 'Olex2 1.3 (Dolomanov et al., 2009)'
_computing_structure_refinement 'SHELXL 2018/3 (Sheldrick, 2015)'
_computing_structure_solution 'SHELXT 2018/2 (Sheldrick, 2018)'
_diffrn_ambient_temperature 123.01(10)
_diffrn_measured_fraction_theta_full 0.994
_diffrn_measured_fraction_theta_max 0.962
_diffrn_measurement_device_type 'XtaLAB Synergy, Dualflex, HyPix'
_diffrn_radiation_type CuK\a
_diffrn_radiation_wavelength 1.54184
_diffrn_reflns_av_R_equivalents 0.0461
_diffrn_reflns_av_unetI/netI 0.0409
_diffrn_reflns_Laue_measured_fraction_full 0.994
_diffrn_reflns_Laue_measured_fraction_max 0.962
_diffrn_reflns_limit_h_max 42
_diffrn_reflns_limit_h_min -40
_diffrn_reflns_limit_k_max 13
_diffrn_reflns_limit_k_min -16
_diffrn_reflns_limit_l_max 13
_diffrn_reflns_limit_l_min -11
_diffrn_reflns_number 16216
_diffrn_reflns_point_group_measured_fraction_full 0.994
_diffrn_reflns_point_group_measured_fraction_max 0.962
_diffrn_reflns_theta_full 67.684
_diffrn_reflns_theta_max 76.637
_diffrn_reflns_theta_min 5.193
_diffrn_source 'micro-focus sealed X-ray tube'
_exptl_absorpt_coefficient_mu 7.457
_exptl_absorpt_correction_type multi-scan
_exptl_absorpt_process_details
;
CrysAlisPro 1.171.40.53 (Rigaku Oxford Diffraction, 2019)
Empirical absorption correction using spherical harmonics,
 implemented in SCALE3 ABSPACK scaling algorithm.
;
_exptl_crystal_colour colourless
_exptl_crystal_density_diffrn 1.489
_exptl_crystal_description plate
_exptl_crystal_F_000 2240
_exptl_crystal_size_max 0.2
_exptl_crystal_size_mid 0.15
_exptl_crystal_size_min 0.1
_exptl_transmission_factor_max 1.00000
_exptl_transmission_factor_min 0.66108
_refine_diff_density_max 1.663
_refine_diff_density_min -0.768
_refine_diff_density_rms 0.119
_refine_ls_extinction_method none
_refine_ls_goodness_of_fit_ref 1.053
_refine_ls_hydrogen_treatment mixed
_refine_ls_matrix_type full
_refine_ls_number_parameters 336
_refine_ls_number_reflns 4970
_refine_ls_number_restraints 22
_refine_ls_restrained_S_all 1.052
_refine_ls_R_factor_all 0.0498
_refine_ls_R_factor_gt 0.0443
_refine_ls_shift/su_max 0.000
_refine_ls_shift/su_mean 0.000
_refine_ls_structure_factor_coef Fsqd
_refine_ls_weighting_details 'w=1/[\s^2^(Fo^2^)+(0.0832P)^2^+3.2538P] where P=(Fo^2^+2Fc^2^)/3'
_refine_ls_weighting_scheme calc
_refine_ls_wR_factor_gt 0.1199
_refine_ls_wR_factor_ref 0.1240
_reflns_Friedel_coverage 0.000
_reflns_number_gt 4392
_reflns_number_total 4970
_reflns_threshold_expression 'I > 2\s(I)'
_cod_data_source_file d0ce01620a2.cif
_cod_data_source_block 2cd
_cod_depositor_comments 'Adding full bibliography for 7241796--7241816.cif.'
_cod_database_code 7241800
_shelx_shelxl_version_number 2018/3
_shelx_space_group_comment
;
The symmetry employed for this shelxl refinement is uniquely defined
by the following loop, which should always be used as a source of
symmetry information in preference to the above space-group names.
They are only intended as comments.
;
_olex2_refinement_description
;
1. Fixed Uiso
 At 1.2 times of:
  All C(H) groups, All C(H,H) groups
 At 1.5 times of:
  All C(H,H,H) groups, All O(H,H) groups
2. Restrained distances
 O5-H5A = O5-H5B
 0.85 with sigma of 0.02
 H5A-H5B
 1.34 with sigma of 0.04
 Cd1-H5A \\sim Cd1-H5B
 with sigma of 0.02
3. Uiso/Uaniso restraints and constraints
Uanis(N2) \\sim Ueq, Uanis(O6) \\sim Ueq, Uanis(C26) \\sim Ueq, Uanis(N2) \\sim
Ueq, Uanis(C26) \\sim Ueq, Uanis(O6) \\sim Ueq: with sigma of 0.001 and sigma
for terminal atoms of 0.0005
4. Others
 Fixed Sof: O6(0.5) N2(0.5) C24(0.5) H24A(0.5) H24B(0.5) H24C(0.5) C25(0.5)
 H25A(0.5) H25B(0.5) H25C(0.5) C26(0.5) C27(0.5) H27A(0.5) H27B(0.5) H27C(0.5)
5.a Ternary CH refined with riding coordinates:
 C12(H12)
5.b Secondary CH2 refined with riding coordinates:
 C10(H10A,H10B), C11(H11A,H11B), C13(H13A,H13B), C14(H14A,H14B)
5.c Aromatic/amide H refined with riding coordinates:
 C2(H2), C3(H3), C5(H5), C6(H6), C8(H8), C9(H9), C16(H16), C17(H17), C19(H19),
 C20(H20), C21(H21), C22(H22)
5.d Idealised Me refined as rotating group:
 C24(H24A,H24B,H24C), C25(H25A,H25B,H25C), C27(H27A,H27B,H27C)
;
_olex2_submission_special_instructions 'No special instructions were received'

loop_
_space_group_symop_operation_xyz
'x, y, z'
'-x, y, -z+1/2'
'x+1/2, y+1/2, z'
'-x+1/2, y+1/2, -z+1/2'
'-x, -y, -z'
'x, -y, z-1/2'
'-x+1/2, -y+1/2, -z'
'x+1/2, -y+1/2, z-1/2'

loop_
_atom_site_label
_atom_site_type_symbol
_atom_site_fract_x
_atom_site_fract_y
_atom_site_fract_z
_atom_site_U_iso_or_equiv
_atom_site_adp_type
_atom_site_occupancy
_atom_site_site_symmetry_order
_atom_site_calc_flag
_atom_site_refinement_flags_posn
_atom_site_refinement_flags_adp
_atom_site_refinement_flags_occupancy
_atom_site_disorder_assembly
_atom_site_disorder_group
Cd1 Cd 0.500000 1.000000 0.500000 0.03797(13) Uani 1 2 d DS . P . .
Cd2 Cd 0.500000 0.79950(3) 0.750000 0.03927(13) Uani 1 2 d S T P . .
O1 O 0.93465(8) 0.2787(2) 0.6659(3) 0.0553(7) Uani 1 1 d . . . . .
O2 O 0.96264(7) 0.4320(2) 0.6527(2) 0.0443(6) Uani 1 1 d . . . . .
O3 O 0.52600(9) 0.7157(2) 0.5969(3) 0.0570(7) Uani 1 1 d . . . . .
O4 O 0.54299(9) 0.8744(2) 0.5466(3) 0.0618(8) Uani 1 1 d . . . . .
O5 O 0.46431(8) 0.9194(2) 0.3507(2) 0.0482(6) Uani 1 1 d D . . . .
H5A H 0.4736(13) 0.865(2) 0.322(4) 0.072 Uiso 1 1 d D U . . .
H5B H 0.4575(15) 0.958(2) 0.292(3) 0.072 Uiso 1 1 d D U . . .
N1 N 0.71791(9) 0.3990(2) 0.1633(3) 0.0437(7) Uani 1 1 d . . . . .
C1 C 0.54554(11) 0.7786(3) 0.5361(3) 0.0497(9) Uani 1 1 d . . . . .
C2 C 0.57372(12) 0.7375(3) 0.4486(4) 0.0539(9) Uani 1 1 d . . . . .
H2 H 0.586401 0.783980 0.398989 0.065 Uiso 1 1 calc R U . . .
C3 C 0.58179(11) 0.6383(3) 0.4373(3) 0.0475(8) Uani 1 1 d . . . . .
H3 H 0.569531 0.593892 0.490351 0.057 Uiso 1 1 calc R U . . .
C4 C 0.60792(11) 0.5905(3) 0.3505(3) 0.0468(8) Uani 1 1 d . . . . .
C5 C 0.60982(12) 0.4835(3) 0.3428(4) 0.0504(9) Uani 1 1 d . . . . .
H5 H 0.594994 0.443282 0.394214 0.060 Uiso 1 1 calc R U . . .
C6 C 0.63348(12) 0.4359(3) 0.2598(3) 0.0502(9) Uani 1 1 d . . . . .
H6 H 0.634239 0.364230 0.255610 0.060 Uiso 1 1 calc R U . . .
C7 C 0.65606(12) 0.4941(3) 0.1826(4) 0.0469(9) Uani 1 1 d . . . . .
C8 C 0.65399(12) 0.6011(3) 0.1896(4) 0.0525(9) Uani 1 1 d . . . . .
H8 H 0.668559 0.641195 0.137422 0.063 Uiso 1 1 calc R U . . .
C9 C 0.63054(13) 0.6486(3) 0.2731(4) 0.0546(9) Uani 1 1 d . . . . .
H9 H 0.629896 0.720352 0.277405 0.066 Uiso 1 1 calc R U . . .
C10 C 0.68355(12) 0.4415(3) 0.0973(3) 0.0487(8) Uani 1 1 d . . . . .
H10A H 0.669680 0.386198 0.055613 0.058 Uiso 1 1 calc R U . . .
H10B H 0.692323 0.490757 0.038079 0.058 Uiso 1 1 calc R U . . .
C11 C 0.71693(13) 0.2232(3) 0.0778(4) 0.0520(9) Uani 1 1 d . . . . .
H11A H 0.694275 0.236543 0.025661 0.062 Uiso 1 1 calc R U . . .
H11B H 0.707470 0.199147 0.154326 0.062 Uiso 1 1 calc R U . . .
C12 C 0.74042(11) 0.3215(3) 0.0956(3) 0.0434(8) Uani 1 1 d . . . . .
H12 H 0.763254 0.303174 0.146427 0.052 Uiso 1 1 calc R U . . .
C13 C 0.75679(13) 0.3599(3) -0.0217(3) 0.0499(9) Uani 1 1 d . . . . .
H13A H 0.772092 0.422175 -0.007449 0.060 Uiso 1 1 calc R U . . .
H13B H 0.735231 0.376771 -0.076701 0.060 Uiso 1 1 calc R U . . .
C14 C 0.74291(13) 0.4833(3) 0.2067(4) 0.0495(9) Uani 1 1 d . . . . .
H14A H 0.726928 0.532102 0.250218 0.059 Uiso 1 1 calc R U . . .
H14B H 0.753805 0.519167 0.138639 0.059 Uiso 1 1 calc R U . . .
C15 C 0.77624(11) 0.4462(3) 0.2875(3) 0.0460(8) Uani 1 1 d . . . . .
C16 C 0.76968(11) 0.3760(3) 0.3794(3) 0.0468(8) Uani 1 1 d . . . . .
H16 H 0.744473 0.349642 0.389568 0.056 Uiso 1 1 calc R U . . .
C17 C 0.79981(11) 0.3448(3) 0.4555(3) 0.0464(8) Uani 1 1 d . . . . .
H17 H 0.794925 0.296277 0.514745 0.056 Uiso 1 1 calc R U . . .
C18 C 0.83761(11) 0.3854(3) 0.4444(3) 0.0453(8) Uani 1 1 d . . . . .
C19 C 0.84433(12) 0.4541(3) 0.3513(4) 0.0506(9) Uani 1 1 d . . . . .
H19 H 0.869500 0.480759 0.341161 0.061 Uiso 1 1 calc R U . . .
C20 C 0.81409(12) 0.4834(3) 0.2736(4) 0.0497(9) Uani 1 1 d . . . . .
H20 H 0.819258 0.528704 0.211182 0.060 Uiso 1 1 calc R U . . .
C21 C 0.86954(11) 0.3525(3) 0.5270(3) 0.0467(8) Uani 1 1 d . . . . .
H21 H 0.867465 0.287960 0.562793 0.056 Uiso 1 1 calc R U . . .
C22 C 0.90113(11) 0.4091(3) 0.5536(3) 0.0477(8) Uani 1 1 d . . . . .
H22 H 0.902595 0.476010 0.523593 0.057 Uiso 1 1 calc R U . . .
C23 C 0.93401(10) 0.3696(3) 0.6290(3) 0.0449(8) Uani 1 1 d . . . . .
O6 O 0.49435(18) 0.7598(3) 0.2562(7) 0.0437(12) Uani 0.5 1 d . U P A -1
N2 N 0.5092(2) 0.5918(6) 0.2231(7) 0.0586(18) Uani 0.5 1 d . U P A -1
C24 C 0.5010(16) 0.4816(7) 0.254(6) 0.105(5) Uani 0.5 1 d . . P A -1
H24A H 0.495809 0.476482 0.338414 0.157 Uiso 0.5 1 calc R U P A -1
H24B H 0.523452 0.439975 0.235881 0.157 Uiso 0.5 1 calc R U P A -1
H24C H 0.478431 0.457774 0.208994 0.157 Uiso 0.5 1 calc R U P A -1
C25 C 0.5369(6) 0.6267(17) 0.1193(10) 0.062(6) Uani 0.5 1 d . . P A -1
H25A H 0.522769 0.623012 0.044075 0.093 Uiso 0.5 1 calc R U P A -1
H25B H 0.559459 0.581974 0.117288 0.093 Uiso 0.5 1 calc R U P A -1
H25C H 0.545461 0.696439 0.133351 0.093 Uiso 0.5 1 calc R U P A -1
C26 C 0.4913(2) 0.6668(7) 0.2830(7) 0.0502(18) Uani 0.5 1 d . U P A -1
C27 C 0.4672(7) 0.625(2) 0.3726(19) 0.100(10) Uani 0.5 1 d . . P A -1
H27A H 0.483519 0.591843 0.432676 0.149 Uiso 0.5 1 calc R U P A -1
H27B H 0.449559 0.574932 0.337313 0.149 Uiso 0.5 1 calc R U P A -1
H27C H 0.452289 0.679053 0.408695 0.149 Uiso 0.5 1 calc R U P A -1

loop_
_atom_site_aniso_label
_atom_site_aniso_U_11
_atom_site_aniso_U_22
_atom_site_aniso_U_33
_atom_site_aniso_U_23
_atom_site_aniso_U_13
_atom_site_aniso_U_12
Cd1 0.0432(2) 0.0334(2) 0.0377(2) -0.00062(12) 0.00945(14) 0.00121(12)
Cd2 0.04026(19) 0.0394(2) 0.03826(19) 0.000 0.00249(13) 0.000
O1 0.0540(15) 0.0505(16) 0.0610(16) 0.0088(13) -0.0048(12) -0.0059(12)
O2 0.0458(13) 0.0471(15) 0.0401(12) 0.0016(10) 0.0040(10) -0.0043(11)
O3 0.0590(16) 0.0559(17) 0.0564(16) -0.0150(13) 0.0072(13) 0.0056(13)
O4 0.0589(16) 0.0474(17) 0.079(2) -0.0141(14) -0.0057(14) 0.0188(13)
O5 0.0549(14) 0.0435(15) 0.0464(13) -0.0054(11) 0.0079(11) -0.0068(12)
N1 0.0498(15) 0.0433(17) 0.0379(14) -0.0065(12) -0.0002(12) 0.0112(13)
C1 0.0484(19) 0.054(2) 0.046(2) -0.0116(17) -0.0015(16) 0.0090(17)
C2 0.060(2) 0.049(2) 0.053(2) -0.0053(18) 0.0015(17) 0.0116(18)
C3 0.0481(19) 0.048(2) 0.0461(18) -0.0017(16) 0.0021(15) 0.0083(16)
C4 0.0485(18) 0.046(2) 0.0457(18) -0.0014(16) 0.0021(15) 0.0088(16)
C5 0.053(2) 0.049(2) 0.049(2) 0.0023(17) 0.0095(17) 0.0098(17)
C6 0.060(2) 0.0406(19) 0.0500(19) 0.0000(16) 0.0036(17) 0.0111(17)
C7 0.048(2) 0.050(2) 0.0433(19) -0.0019(15) -0.0008(16) 0.0119(15)
C8 0.056(2) 0.047(2) 0.055(2) 0.0021(18) 0.0117(17) 0.0068(17)
C9 0.062(2) 0.039(2) 0.063(2) 0.0000(18) 0.0066(19) 0.0086(18)
C10 0.0524(19) 0.052(2) 0.0416(18) -0.0022(16) 0.0001(15) 0.0123(17)
C11 0.061(2) 0.043(2) 0.053(2) -0.0036(17) 0.0226(17) 0.0004(17)
C12 0.0486(18) 0.0421(19) 0.0396(17) -0.0062(14) 0.0041(14) 0.0104(15)
C13 0.066(2) 0.0353(19) 0.049(2) -0.0016(16) 0.0158(17) 0.0043(17)
C14 0.058(2) 0.047(2) 0.0430(19) -0.0068(16) -0.0033(17) 0.0087(17)
C15 0.054(2) 0.043(2) 0.0412(18) -0.0084(15) 0.0007(15) 0.0052(16)
C16 0.0461(18) 0.045(2) 0.0491(19) -0.0045(16) 0.0003(15) -0.0044(15)
C17 0.0487(19) 0.045(2) 0.0455(18) 0.0005(16) 0.0026(15) -0.0039(16)
C18 0.0456(18) 0.048(2) 0.0426(17) -0.0022(15) 0.0028(14) 0.0022(15)
C19 0.0461(19) 0.054(2) 0.052(2) 0.0017(18) 0.0099(16) -0.0024(17)
C20 0.055(2) 0.054(2) 0.0409(19) 0.0024(16) 0.0053(16) 0.0040(17)
C21 0.0461(18) 0.049(2) 0.0452(18) 0.0023(16) 0.0038(15) -0.0007(16)
C22 0.0451(18) 0.049(2) 0.0494(19) 0.0019(16) 0.0053(15) 0.0026(16)
C23 0.0387(16) 0.053(2) 0.0431(18) 0.0032(16) 0.0046(13) 0.0014(15)
O6 0.0439(13) 0.0430(12) 0.0443(12) 0.0002(5) 0.0014(5) -0.0001(5)
N2 0.0594(19) 0.0577(19) 0.0586(19) -0.0008(10) -0.0005(10) 0.0008(10)
C24 0.134(10) 0.036(4) 0.141(11) -0.011(18) -0.067(9) -0.027(15)
C25 0.085(10) 0.081(13) 0.021(4) -0.010(5) 0.011(6) 0.010(8)
C26 0.0515(19) 0.049(2) 0.050(2) 0.0003(10) -0.0008(10) 0.0000(10)
C27 0.087(12) 0.075(15) 0.134(19) 0.025(12) -0.045(11) -0.054(11)

loop_
_atom_type_symbol
_atom_type_description
_atom_type_scat_dispersion_real
_atom_type_scat_dispersion_imag
_atom_type_scat_source
C C 0.0181 0.0091 'International Tables Vol C Tables 4.2.6.8 and 6.1.1.4'
H H 0.0000 0.0000 'International Tables Vol C Tables 4.2.6.8 and 6.1.1.4'
Cd Cd 0.1185 4.6533 'International Tables Vol C Tables 4.2.6.8 and 6.1.1.4'
N N 0.0311 0.0180 'International Tables Vol C Tables 4.2.6.8 and 6.1.1.4'
O O 0.0492 0.0322 'International Tables Vol C Tables 4.2.6.8 and 6.1.1.4'

loop_
_geom_angle_atom_site_label_1
_geom_angle_atom_site_label_2
_geom_angle_atom_site_label_3
_geom_angle
_geom_angle_site_symmetry_1
_geom_angle_site_symmetry_3
_geom_angle_publ_flag
O2 Cd1 O2 180.00(10) 7_666 3_455 ?
O4 Cd1 O2 94.77(11) 5_676 3_455 ?
O4 Cd1 O2 94.77(11) . 7_666 ?
O4 Cd1 O2 85.23(11) . 3_455 ?
O4 Cd1 O2 85.23(11) 5_676 7_666 ?
O4 Cd1 O4 180.00(12) . 5_676 ?
O4 Cd1 O5 80.20(11) 5_676 . ?
O4 Cd1 O5 80.20(11) . 5_676 ?
O4 Cd1 O5 99.80(11) . . ?
O4 Cd1 O5 99.80(11) 5_676 5_676 ?
O5 Cd1 O2 94.20(9) . 3_455 ?
O5 Cd1 O2 85.80(9) . 7_666 ?
O5 Cd1 O2 94.20(9) 5_676 7_666 ?
O5 Cd1 O2 85.80(9) 5_676 3_455 ?
O5 Cd1 O5 180.0 . 5_676 ?
O1 Cd2 O1 167.15(14) 3_455 4_656 ?
O2 Cd2 O1 54.90(9) 4_656 4_656 ?
O2 Cd2 O1 54.90(9) 3_455 3_455 ?
O2 Cd2 O1 137.41(10) 3_455 4_656 ?
O2 Cd2 O1 137.41(10) 4_656 3_455 ?
O2 Cd2 O2 87.82(12) 4_656 3_455 ?
O3 Cd2 O1 91.30(11) . 3_455 ?
O3 Cd2 O1 82.42(11) . 4_656 ?
O3 Cd2 O1 91.30(11) 2_656 4_656 ?
O3 Cd2 O1 82.42(11) 2_656 3_455 ?
O3 Cd2 O2 102.54(10) 2_656 4_656 ?
O3 Cd2 O2 119.09(10) . 4_656 ?
O3 Cd2 O2 119.09(10) 2_656 3_455 ?
O3 Cd2 O2 102.54(10) . 3_455 ?
O3 Cd2 O3 121.57(17) . 2_656 ?
C23 O1 Cd2 91.9(2) . 3_545 ?
Cd1 O2 Cd2 108.34(10) 3_545 3_545 ?
C23 O2 Cd1 120.6(2) . 3_545 ?
C23 O2 Cd2 91.9(2) . 3_545 ?
C1 O3 Cd2 108.7(2) . . ?
C1 O4 Cd1 138.2(3) . . ?
Cd1 O5 H5A 118(3) . . ?
Cd1 O5 H5B 115(3) . . ?
H5A O5 H5B 108(4) . . ?
C10 N1 C12 114.2(3) . . ?
C14 N1 C10 109.6(3) . . ?
C14 N1 C12 112.0(3) . . ?
O3 C1 C2 118.6(4) . . ?
O4 C1 O3 123.6(4) . . ?
O4 C1 C2 117.8(4) . . ?
C1 C2 H2 118.3 . . ?
C3 C2 C1 123.5(4) . . ?
C3 C2 H2 118.3 . . ?
C2 C3 H3 116.4 . . ?
C2 C3 C4 127.2(4) . . ?
C4 C3 H3 116.4 . . ?
C5 C4 C3 119.5(4) . . ?
C9 C4 C3 122.2(4) . . ?
C9 C4 C5 118.3(4) . . ?
C4 C5 H5 119.6 . . ?
C6 C5 C4 120.9(4) . . ?
C6 C5 H5 119.6 . . ?
C5 C6 H6 119.6 . . ?
C5 C6 C7 120.7(4) . . ?
C7 C6 H6 119.6 . . ?
C6 C7 C8 118.5(4) . . ?
C6 C7 C10 120.2(4) . . ?
C8 C7 C10 121.2(4) . . ?
C7 C8 H8 119.6 . . ?
C9 C8 C7 120.8(4) . . ?
C9 C8 H8 119.6 . . ?
C4 C9 H9 119.6 . . ?
C8 C9 C4 120.8(4) . . ?
C8 C9 H9 119.6 . . ?
N1 C10 C7 110.3(3) . . ?
N1 C10 H10A 109.6 . . ?
N1 C10 H10B 109.6 . . ?
C7 C10 H10A 109.6 . . ?
C7 C10 H10B 109.6 . . ?
H10A C10 H10B 108.1 . . ?
H11A C11 H11B 108.2 . . ?
C12 C11 H11A 109.8 . . ?
C12 C11 H11B 109.8 . . ?
C12 C11 C13 109.5(3) . 7_655 ?
C13 C11 H11A 109.8 7_655 . ?
C13 C11 H11B 109.8 7_655 . ?
N1 C12 C11 111.2(3) . . ?
N1 C12 H12 106.2 . . ?
N1 C12 C13 114.9(3) . . ?
C11 C12 H12 106.2 . . ?
C11 C12 C13 111.3(3) . . ?
C13 C12 H12 106.2 . . ?
C11 C13 H13A 109.6 7_655 . ?
C11 C13 H13B 109.6 7_655 . ?
C12 C13 C11 110.4(3) . 7_655 ?
C12 C13 H13A 109.6 . . ?
C12 C13 H13B 109.6 . . ?
H13A C13 H13B 108.1 . . ?
N1 C14 H14A 109.1 . . ?
N1 C14 H14B 109.1 . . ?
N1 C14 C15 112.6(3) . . ?
H14A C14 H14B 107.8 . . ?
C15 C14 H14A 109.1 . . ?
C15 C14 H14B 109.1 . . ?
C16 C15 C14 121.2(4) . . ?
C20 C15 C14 120.5(4) . . ?
C20 C15 C16 118.2(3) . . ?
C15 C16 H16 119.4 . . ?
C17 C16 C15 121.2(4) . . ?
C17 C16 H16 119.4 . . ?
C16 C17 H17 119.7 . . ?
C16 C17 C18 120.5(4) . . ?
C18 C17 H17 119.7 . . ?
C17 C18 C21 120.2(3) . . ?
C19 C18 C17 118.2(4) . . ?
C19 C18 C21 121.6(3) . . ?
C18 C19 H19 119.6 . . ?
C20 C19 C18 120.9(4) . . ?
C20 C19 H19 119.6 . . ?
C15 C20 H20 119.6 . . ?
C19 C20 C15 120.8(4) . . ?
C19 C20 H20 119.6 . . ?
C18 C21 H21 117.9 . . ?
C22 C21 C18 124.1(4) . . ?
C22 C21 H21 117.9 . . ?
C21 C22 H22 118.9 . . ?
C21 C22 C23 122.3(4) . . ?
C23 C22 H22 118.9 . . ?
O1 C23 Cd2 61.12(19) . 3_545 ?
O1 C23 O2 121.1(3) . . ?
O1 C23 C22 121.6(3) . . ?
O2 C23 Cd2 60.12(18) . 3_545 ?
O2 C23 C22 117.3(3) . . ?
C22 C23 Cd2 174.2(3) . 3_545 ?
C24 N2 C25 124(3) . . ?
C26 N2 C24 119(3) . . ?
C26 N2 C25 116.5(10) . . ?
N2 C24 H24A 109.5 . . ?
N2 C24 H24B 109.5 . . ?
N2 C24 H24C 109.5 . . ?
H24A C24 H24B 109.5 . . ?
H24A C24 H24C 109.5 . . ?
H24B C24 H24C 109.5 . . ?
N2 C25 H25A 109.5 . . ?
N2 C25 H25B 109.5 . . ?
N2 C25 H25C 109.5 . . ?
H25A C25 H25B 109.5 . . ?
H25A C25 H25C 109.5 . . ?
H25B C25 H25C 109.5 . . ?
O6 C26 N2 122.8(7) . . ?
O6 C26 C27 126.5(14) . . ?
N2 C26 C27 110.6(13) . . ?
C26 C27 H27A 109.5 . . ?
C26 C27 H27B 109.5 . . ?
C26 C27 H27C 109.5 . . ?
H27A C27 H27B 109.5 . . ?
H27A C27 H27C 109.5 . . ?
H27B C27 H27C 109.5 . . ?

loop_
_geom_bond_atom_site_label_1
_geom_bond_atom_site_label_2
_geom_bond_distance
_geom_bond_site_symmetry_2
_geom_bond_publ_flag
Cd1 O2 2.319(2) 3_455 ?
Cd1 O2 2.319(2) 7_666 ?
Cd1 O4 2.239(3) 5_676 ?
Cd1 O4 2.239(3) . ?
Cd1 O5 2.291(3) 5_676 ?
Cd1 O5 2.291(3) . ?
Cd2 O1 2.405(3) 4_656 ?
Cd2 O1 2.405(3) 3_455 ?
Cd2 O2 2.382(3) 4_656 ?
Cd2 O2 2.382(3) 3_455 ?
Cd2 O3 2.222(3) 2_656 ?
Cd2 O3 2.222(3) . ?
O1 C23 1.247(5) . ?
O2 C23 1.287(5) . ?
O3 C1 1.257(5) . ?
O4 C1 1.249(5) . ?
O5 H5A 0.841(19) . ?
O5 H5B 0.851(19) . ?
N1 C10 1.472(5) . ?
N1 C12 1.477(4) . ?
N1 C14 1.459(5) . ?
C1 C2 1.480(5) . ?
C2 H2 0.9300 . ?
C2 C3 1.319(6) . ?
C3 H3 0.9300 . ?
C3 C4 1.464(5) . ?
C4 C5 1.390(6) . ?
C4 C9 1.390(6) . ?
C5 H5 0.9300 . ?
C5 C6 1.383(5) . ?
C6 H6 0.9300 . ?
C6 C7 1.386(6) . ?
C7 C8 1.389(6) . ?
C7 C10 1.509(5) . ?
C8 H8 0.9300 . ?
C8 C9 1.383(6) . ?
C9 H9 0.9300 . ?
C10 H10A 0.9700 . ?
C10 H10B 0.9700 . ?
C11 H11A 0.9700 . ?
C11 H11B 0.9700 . ?
C11 C12 1.512(6) . ?
C11 C13 1.540(5) 7_655 ?
C12 H12 0.9800 . ?
C12 C13 1.517(5) . ?
C13 H13A 0.9700 . ?
C13 H13B 0.9700 . ?
C14 H14A 0.9700 . ?
C14 H14B 0.9700 . ?
C14 C15 1.510(5) . ?
C15 C16 1.392(6) . ?
C15 C20 1.383(6) . ?
C16 H16 0.9300 . ?
C16 C17 1.376(5) . ?
C17 H17 0.9300 . ?
C17 C18 1.394(5) . ?
C18 C19 1.390(6) . ?
C18 C21 1.471(5) . ?
C19 H19 0.9300 . ?
C19 C20 1.383(6) . ?
C20 H20 0.9300 . ?
C21 H21 0.9300 . ?
C21 C22 1.327(6) . ?
C22 H22 0.9300 . ?
C22 C23 1.475(5) . ?
O6 C26 1.246(10) . ?
N2 C24 1.50(2) . ?
N2 C25 1.574(17) . ?
N2 C26 1.333(10) . ?
C24 H24A 0.9600 . ?
C24 H24B 0.9600 . ?
C24 H24C 0.9600 . ?
C25 H25A 0.9600 . ?
C25 H25B 0.9600 . ?
C25 H25C 0.9600 . ?
C26 C27 1.41(2) . ?
C27 H27A 0.9600 . ?
C27 H27B 0.9600 . ?
C27 H27C 0.9600 . ?

loop_
_geom_torsion_atom_site_label_1
_geom_torsion_atom_site_label_2
_geom_torsion_atom_site_label_3
_geom_torsion_atom_site_label_4
_geom_torsion
_geom_torsion_site_symmetry_1
_geom_torsion_site_symmetry_2
_geom_torsion_site_symmetry_3
_geom_torsion_site_symmetry_4
_geom_torsion_publ_flag
Cd1 O2 C23 Cd2 112.7(2) 3_545 . . 3_545 ?
Cd1 O2 C23 O1 116.8(3) 3_545 . . . ?
Cd1 O2 C23 C22 -61.4(4) 3_545 . . . ?
Cd1 O4 C1 O3 -72.6(6) . . . . ?
Cd1 O4 C1 C2 108.5(4) . . . . ?
Cd2 O1 C23 O2 -4.0(4) 3_545 . . . ?
Cd2 O1 C23 C22 174.0(3) 3_545 . . . ?
Cd2 O2 C23 O1 4.1(4) 3_545 . . . ?
Cd2 O2 C23 C22 -174.1(3) 3_545 . . . ?
Cd2 O3 C1 O4 -14.3(5) . . . . ?
Cd2 O3 C1 C2 164.6(3) . . . . ?
O3 C1 C2 C3 -5.5(6) . . . . ?
O4 C1 C2 C3 173.4(4) . . . . ?
N1 C12 C13 C11 174.3(3) . . . 7_655 ?
N1 C14 C15 C16 -46.5(5) . . . . ?
N1 C14 C15 C20 135.0(4) . . . . ?
C1 C2 C3 C4 177.4(4) . . . . ?
C2 C3 C4 C5 -173.2(4) . . . . ?
C2 C3 C4 C9 5.5(6) . . . . ?
C3 C4 C5 C6 178.4(4) . . . . ?
C3 C4 C9 C8 -178.0(4) . . . . ?
C4 C5 C6 C7 0.4(6) . . . . ?
C5 C4 C9 C8 0.7(6) . . . . ?
C5 C6 C7 C8 -0.9(6) . . . . ?
C5 C6 C7 C10 176.4(4) . . . . ?
C6 C7 C8 C9 1.2(6) . . . . ?
C6 C7 C10 N1 -72.4(5) . . . . ?
C7 C8 C9 C4 -1.2(7) . . . . ?
C8 C7 C10 N1 104.9(4) . . . . ?
C9 C4 C5 C6 -0.3(6) . . . . ?
C10 N1 C12 C11 -68.7(4) . . . . ?
C10 N1 C12 C13 59.0(4) . . . . ?
C10 N1 C14 C15 173.3(3) . . . . ?
C10 C7 C8 C9 -176.0(4) . . . . ?
C11 C12 C13 C11 -58.2(5) . . . 7_655 ?
C12 N1 C10 C7 163.3(3) . . . . ?
C12 N1 C14 C15 -58.9(4) . . . . ?
C13 C11 C12 N1 -172.8(3) 7_655 . . . ?
C13 C11 C12 C13 57.7(5) 7_655 . . . ?
C14 N1 C10 C7 -70.1(4) . . . . ?
C14 N1 C12 C11 166.0(3) . . . . ?
C14 N1 C12 C13 -66.4(4) . . . . ?
C14 C15 C16 C17 -177.9(4) . . . . ?
C14 C15 C20 C19 176.5(4) . . . . ?
C15 C16 C17 C18 1.9(6) . . . . ?
C16 C15 C20 C19 -2.0(6) . . . . ?
C16 C17 C18 C19 -3.0(6) . . . . ?
C16 C17 C18 C21 179.3(4) . . . . ?
C17 C18 C19 C20 1.6(6) . . . . ?
C17 C18 C21 C22 -154.7(4) . . . . ?
C18 C19 C20 C15 0.9(6) . . . . ?
C18 C21 C22 C23 -174.8(3) . . . . ?
C19 C18 C21 C22 27.7(6) . . . . ?
C20 C15 C16 C17 0.7(6) . . . . ?
C21 C18 C19 C20 179.3(4) . . . . ?
C21 C22 C23 O1 4.2(6) . . . . ?
C21 C22 C23 O2 -177.7(3) . . . . ?
C24 N2 C26 O6 -174.6(19) . . . . ?
C24 N2 C26 C27 2(2) . . . . ?
C25 N2 C26 O6 3.4(14) . . . . ?
C25 N2 C26 C27 179.7(17) . . . . ?
